data_7203880
loop_
_publ_author_name
'Mousdis, G. A.'
'Papavassiliou, G. C.'
'Raptopoulou, C. P.'
'Terzis, A.'

_publ_section_title
;
 Preparation and characterization of [H3N(CH2)6NH3]PbI4 and similar
 compounds with a layered perovskite structure
;
_journal_issue 2
_journal_name_full 'Journal of Materials Chemistry'
_journal_page_first 515
_journal_paper_doi 10.1039/a906161d
_journal_volume 10
_journal_year 2000
_chemical_formula_analytical '[H3N-(CH2)6-NH3]PbBr4'
_chemical_formula_sum 'C6 H18 Br4 N2 Pb'
_chemical_formula_weight 645.06
_chemical_name_systematic
; 
 ? 
;
_space_group_IT_number 14
_symmetry_cell_setting monoclinic
_symmetry_space_group_name_Hall '-P 2ybc'
_symmetry_space_group_name_H-M 'P 1 21/c 1'
_atom_sites_solution_hydrogens geom
_atom_sites_solution_primary direct
_atom_sites_solution_secondary difmap
_audit_creation_method SHELXL
_cell_angle_alpha 90.00
_cell_angle_beta 105.66(3)
_cell_angle_gamma 90.00
_cell_formula_units_Z 2
_cell_length_a 12.02(1)
_cell_length_b 8.045(8)
_cell_length_c 8.342(9)
_cell_measurement_reflns_used 25
_cell_measurement_temperature 298
_cell_measurement_theta_max 11.7
_cell_measurement_theta_min 5.3
_cell_volume 776.7(13)
_computing_cell_refinement 'Program LEAST (UCLA Crystallographic package, C.E.Strouse, 1994)'
_computing_data_collection 'Program COLLECT (UCLA Crystallographic package, C.E.Strouse, 1994)'
_computing_data_reduction 'Program REDUCE (UCLA Crystallographic package, C.E.Strouse, 1994)'
_computing_molecular_graphics ORTEP
_computing_structure_refinement 'SHELXL-93 (Sheldrick, 1993)'
_computing_structure_solution 'SHELXS-86 (Sheldrick, 1990)'
_diffrn_ambient_temperature 298
_diffrn_measurement_device 'Crystal Logic Dual Goniometer diffractometer'
_diffrn_measurement_method 'theta-2theta scans'
_diffrn_radiation_monochromator graphite
_diffrn_radiation_source 'fine-focus sealed tube'
_diffrn_radiation_type MoK\a
_diffrn_radiation_wavelength 0.71073
_diffrn_reflns_av_R_equivalents 0.0402
_diffrn_reflns_av_sigmaI/netI 0.0441
_diffrn_reflns_limit_h_max 10
_diffrn_reflns_limit_h_min -11
_diffrn_reflns_limit_k_max 0
_diffrn_reflns_limit_k_min -7
_diffrn_reflns_limit_l_max 7
_diffrn_reflns_limit_l_min 0
_diffrn_reflns_number 702
_diffrn_reflns_theta_max 19.50
_diffrn_reflns_theta_min 3.08
_diffrn_standards_decay_% 0.3
_diffrn_standards_interval_count 97
_diffrn_standards_number 3
_exptl_absorpt_coefficient_mu 21.122
_exptl_absorpt_correction_T_max 1.00
_exptl_absorpt_correction_T_min 0.31
_exptl_absorpt_correction_type 'psi-scan empirical'
_exptl_crystal_colour colorless
_exptl_crystal_density_diffrn 2.758
_exptl_crystal_description parallelipiped
_exptl_crystal_F_000 580
_exptl_crystal_size_max 0.40
_exptl_crystal_size_mid 0.20
_exptl_crystal_size_min 0.10
_refine_diff_density_max 0.531
_refine_diff_density_min -1.389
_refine_diff_density_rms 0.130
_refine_ls_extinction_coef 0.012(1)
_refine_ls_extinction_expression Fc^*^=kFc[1+0.001xFc^2^\l^3^/sin(2\q)]^-1/4^
_refine_ls_extinction_method SHELXL
_refine_ls_goodness_of_fit_all 1.093
_refine_ls_goodness_of_fit_obs 1.113
_refine_ls_matrix_type full
_refine_ls_number_parameters 62
_refine_ls_number_reflns 651
_refine_ls_number_restraints 0
_refine_ls_restrained_S_all 1.093
_refine_ls_restrained_S_obs 1.113
_refine_ls_R_factor_all 0.0427
_refine_ls_R_factor_obs 0.0333
_refine_ls_shift/esd_max 0.001
_refine_ls_shift/esd_mean 0.000
_refine_ls_structure_factor_coef Fsqd
_refine_ls_weighting_details 'w=1/[\s^2^(Fo^2^)+(0.0108P)^2^+7.8735P] where P=(Fo^2^+2Fc^2^)/3'
_refine_ls_weighting_scheme calc
_refine_ls_wR_factor_all 0.0887
_refine_ls_wR_factor_obs 0.0828
_reflns_number_observed 556
_reflns_number_total 651
_reflns_observed_criterion >2sigma(I)
_cod_data_source_file a906161d.txt
_cod_data_source_block 2
_cod_depositor_comments
;
The following automatic conversions were performed:

'_refine_ls_weighting_scheme' value 'calc
w=1/[\s^2^(Fo^2^)+(0.0108P)^2^+7.8735P] where P=(Fo^2^+2Fc^2^)/3' was
changed to 'calc'. New tag '_refine_ls_weighting_details' was
created. The value of the new tag was set to
'w=1/[\s^2^(Fo^2^)+(0.0108P)^2^+7.8735P] where P=(Fo^2^+2Fc^2^)/3'.

Automatic conversion script
Id: cif_fix_values 3143 2015-03-26 13:38:13Z robertas 
;
_cod_original_cell_volume 777(2)
_cod_original_sg_symbol_H-M P21/c
_cod_database_code 7203880

loop_
_symmetry_equiv_pos_as_xyz
'x, y, z'
'x, -y+1/2, z+1/2'
'-x, -y, -z'
'-x, y-1/2, -z-1/2'

loop_
_atom_site_aniso_label
_atom_site_aniso_U_11
_atom_site_aniso_U_22
_atom_site_aniso_U_33
_atom_site_aniso_U_23
_atom_site_aniso_U_13
_atom_site_aniso_U_12
Pb1 0.1851(12) 0.0376(7) 0.0370(7) 0.0003(3) 0.0338(5) 0.0063(5)
Br1 0.194(2) 0.0611(12) 0.0979(15) 0.0028(10) 0.0053(14) 0.0004(13)
Br2 0.203(2) 0.0560(11) 0.0580(11) -0.0225(8) 0.0491(11) -0.0091(11)
N1 0.163(16) 0.071(10) 0.133(14) -0.003(9) 0.067(12) -0.014(10)
C1 0.314(50) 0.100(20) 0.235(39) 0.017(23) 0.107(35) -0.042(26)
C2 0.338(60) 0.162(32) 0.233(43) 0.025(31) 0.091(38) 0.070(35)
C3 0.212(42) 0.131(28) 0.264(55) 0.028(27) -0.060(33) 0.017(25)

loop_
_atom_site_label
_atom_site_type_symbol
_atom_site_fract_x
_atom_site_fract_y
_atom_site_fract_z
_atom_site_U_iso_or_equiv
_atom_site_thermal_displace_type
_atom_site_occupancy
_atom_site_calc_flag
_atom_site_refinement_flags
_atom_site_disorder_group
Pb1 Pb 0.0000 0.0000 0.0000 0.0858(6) Uani 1 d S .
Br1 Br -0.2519(2) 0.0738(2) -0.0654(3) 0.1243(10) Uani 1 d . .
Br2 Br -0.0434(2) -0.1948(2) -0.3182(2) 0.1030(9) Uani 1 d . .
N1 N -0.2184(17) 0.0251(18) -0.6460(22) 0.117(6) Uani 1 d . .
C1 C -0.3345(41) -0.0922(36) -0.6981(51) 0.210(16) Uani 1 d . .
C2 C -0.3858(48) -0.1129(49) -0.5729(56) 0.242(19) Uani 1 d . .
C3 C -0.4640(37) 0.0339(46) -0.5669(54) 0.226(23) Uani 1 d . .

loop_
_atom_type_symbol
_atom_type_description
_atom_type_scat_dispersion_real
_atom_type_scat_dispersion_imag
_atom_type_scat_source
C C 0.0033 0.0016 'International Tables Vol C Tables 4.2.6.8 and 6.1.1.4'
H H 0.0000 0.0000 'International Tables Vol C Tables 4.2.6.8 and 6.1.1.4'
N N 0.0061 0.0033 'International Tables Vol C Tables 4.2.6.8 and 6.1.1.4'
Br Br -0.2901 2.4595 'International Tables Vol C Tables 4.2.6.8 and 6.1.1.4'
Pb Pb -3.3944 10.1111 'International Tables Vol C Tables 4.2.6.8 and 6.1.1.4'

loop_
_geom_angle_atom_site_label_1
_geom_angle_atom_site_label_2
_geom_angle_atom_site_label_3
_geom_angle
_geom_angle_site_symmetry_1
_geom_angle_site_symmetry_3
_geom_angle_publ_flag
Br1 Pb1 Br1 180.0 . 3 ?
Br1 Pb1 Br2 89.04(7) . 3 ?
Br1 Pb1 Br2 90.96(7) 3 3 ?
Br1 Pb1 Br2 90.96(7) . . ?
Br1 Pb1 Br2 89.04(7) 3 . ?
Br2 Pb1 Br2 180.0 3 . ?
Br1 Pb1 Br2 92.92(7) . 4_565 ?
Br1 Pb1 Br2 87.08(7) 3 4_565 ?
Br2 Pb1 Br2 90.42(8) 3 4_565 ?
Br2 Pb1 Br2 89.58(8) . 4_565 ?
Br1 Pb1 Br2 87.08(7) . 2_545 ?
Br1 Pb1 Br2 92.92(7) 3 2_545 ?
Br2 Pb1 Br2 89.58(8) 3 2_545 ?
Br2 Pb1 Br2 90.42(8) . 2_545 ?
Br2 Pb1 Br2 180.0 4_565 2_545 ?
Pb1 Br2 Pb1 149.31(8) . 2_544 ?
C2 C1 N1 113.3(37) . . ?
C1 C2 C3 110.1(36) . . ?
C2 C3 C3 101.8(35) . 3_454 ?

loop_
_geom_bond_atom_site_label_1
_geom_bond_atom_site_label_2
_geom_bond_distance
_geom_bond_site_symmetry_2
_geom_bond_publ_flag
Pb1 Br1 2.987(4) . ?
Pb1 Br1 2.987(4) 3 ?
Pb1 Br2 3.004(3) 3 ?
Pb1 Br2 3.004(3) . ?
Pb1 Br2 3.005(3) 4_565 ?
Pb1 Br2 3.005(3) 2_545 ?
Br2 Pb1 3.005(3) 2_544 ?
N1 C1 1.64(4) . ?
C1 C2 1.36(4) . ?
C2 C3 1.52(6) . ?
C3 C3 1.68(9) 3_454 ?
